data_1547179
loop_
_publ_author_name
'Sato, Takenari'
'Yoshida, Takumi'
'Al Mamari, Hamad H.'
'Ilies, Laurean'
'Nakamura, Eiichi'

_publ_section_title
;
 Manganese-Catalyzed Directed Methylation of C(sp(2))-H Bonds at 25 \%C
 with High Catalytic Turnover.
;
_journal_issue 19
_journal_name_full 'Organic letters'
_journal_page_first 5458
_journal_page_last 5461
_journal_paper_doi 10.1021/acs.orglett.7b02778
_journal_volume 19
_journal_year 2017
_chemical_formula_moiety 'C17 H14 N2 O'
_chemical_formula_sum 'C17 H14 N2 O'
_chemical_formula_weight 262.30
_chemical_melting_point 143.5(5)
_chemical_name_common MePyNaph
_chemical_name_systematic 3-methyl-N-(naphthalen-1-yl)picolinamide
_space_group_crystal_system monoclinic
_space_group_IT_number 14
_space_group_name_Hall '-P 2yab'
_space_group_name_H-M_alt 'P 1 21/a 1'
_symmetry_space_group_name_Hall '-P 2yab'
_symmetry_space_group_name_H-M 'P 1 21/a 1'
_atom_sites_solution_hydrogens geom
_atom_sites_solution_primary direct
_atom_sites_solution_secondary difmap
_audit_creation_method SHELXL-2014/7
_cell_angle_alpha 90
_cell_angle_beta 94.616(7)
_cell_angle_gamma 90
_cell_formula_units_Z 4
_cell_length_a 14.4154(6)
_cell_length_b 6.0240(2)
_cell_length_c 15.0935(6)
_cell_measurement_reflns_used 13222
_cell_measurement_temperature 123(2)
_cell_measurement_theta_max 68.226
_cell_measurement_theta_min 5.882
_cell_volume 1306.44(9)
_computing_cell_refinement 'Rapid Auto (Rigaku)'
_computing_data_collection 'Rapid Auto (Rigaku)'
_computing_data_reduction 'Rapid Auto (Rigaku)'
_computing_structure_refinement 'SHELXL-2014/7 (Sheldrick, 2014)'
_computing_structure_solution 'SHELXT-2014/5 (Sheldrick, 2014)'
_diffrn_ambient_temperature 123(2)
_diffrn_measured_fraction_theta_full 0.997
_diffrn_measured_fraction_theta_max 0.997
_diffrn_measurement_device_type 'Rigaku Rapid II'
_diffrn_measurement_method 'rotation method'
_diffrn_radiation_type CuK\a
_diffrn_radiation_wavelength 1.54187
_diffrn_reflns_av_R_equivalents 0.0514
_diffrn_reflns_av_unetI/netI 0.0573
_diffrn_reflns_Laue_measured_fraction_full 0.997
_diffrn_reflns_Laue_measured_fraction_max 0.997
_diffrn_reflns_limit_h_max 17
_diffrn_reflns_limit_h_min -17
_diffrn_reflns_limit_k_max 7
_diffrn_reflns_limit_k_min -7
_diffrn_reflns_limit_l_max 18
_diffrn_reflns_limit_l_min -17
_diffrn_reflns_number 13222
_diffrn_reflns_point_group_measured_fraction_full 0.997
_diffrn_reflns_point_group_measured_fraction_max 0.997
_diffrn_reflns_theta_full 67.687
_diffrn_reflns_theta_max 68.226
_diffrn_reflns_theta_min 5.882
_diffrn_source 'fine-focus sealed tube'
_exptl_absorpt_coefficient_mu 0.670
_exptl_absorpt_correction_T_max 1.0000
_exptl_absorpt_correction_T_min 0.6674
_exptl_absorpt_correction_type multi-scan
_exptl_absorpt_process_details 'Empirical Absorption Correction March 2001 T Higashi'
_exptl_crystal_colour colorless
_exptl_crystal_density_diffrn 1.334
_exptl_crystal_density_method 'not measured'
_exptl_crystal_description needle
_exptl_crystal_F_000 552
_exptl_crystal_size_max 0.700
_exptl_crystal_size_mid 0.100
_exptl_crystal_size_min 0.050
_refine_diff_density_max 0.171
_refine_diff_density_min -0.197
_refine_diff_density_rms 0.044
_refine_ls_extinction_coef 0.0020(5)
_refine_ls_extinction_expression Fc^*^=kFc[1+0.001xFc^2^\l^3^/sin(2\q)]^-1/4^
_refine_ls_extinction_method 'SHELXL-2014/7 (Sheldrick 2014)'
_refine_ls_goodness_of_fit_ref 1.040
_refine_ls_hydrogen_treatment constr
_refine_ls_matrix_type full
_refine_ls_number_parameters 183
_refine_ls_number_reflns 2385
_refine_ls_number_restraints 0
_refine_ls_restrained_S_all 1.040
_refine_ls_R_factor_all 0.0846
_refine_ls_R_factor_gt 0.0517
_refine_ls_shift/su_max 0.000
_refine_ls_shift/su_mean 0.000
_refine_ls_structure_factor_coef Fsqd
_refine_ls_weighting_details 'w=1/[\s^2^(Fo^2^)+(0.0725P)^2^] where P=(Fo^2^+2Fc^2^)/3'
_refine_ls_weighting_scheme calc
_refine_ls_wR_factor_gt 0.1215
_refine_ls_wR_factor_ref 0.1370
_reflns_Friedel_coverage 0.000
_reflns_number_gt 1615
_reflns_number_total 2385
_reflns_threshold_expression 'I > 2\s(I)'
_cod_data_source_file ol7b02778_si_002.cif
_cod_data_source_block MePyNaph
_cod_depositor_comments
;
The following automatic conversions were performed:

'_chemical_melting_point' value '143-144' was changed to '143.5(5)' -
the average value was taken and precision was estimated.

Automatic conversion script
Id: cif_fix_values 4973 2017-02-22 13:04:09Z antanas 

 Adding full bibliography for 1547179.cif.
;
_cod_database_code 1547179
_shelx_shelxl_version_number 2014/7
_shelx_space_group_comment
;
The symmetry employed for this shelxl refinement is uniquely defined
by the following loop, which should always be used as a source of
symmetry information in preference to the above space-group names.
They are only intended as comments.
;
_shelx_estimated_absorpt_t_min 0.651
_shelx_estimated_absorpt_t_max 0.967

loop_
_space_group_symop_operation_xyz
'x, y, z'
'-x+1/2, y+1/2, -z'
'-x, -y, -z'
'x-1/2, -y-1/2, z'

loop_
_atom_site_label
_atom_site_type_symbol
_atom_site_fract_x
_atom_site_fract_y
_atom_site_fract_z
_atom_site_U_iso_or_equiv
_atom_site_adp_type
_atom_site_occupancy
_atom_site_site_symmetry_order
_atom_site_calc_flag
_atom_site_refinement_flags_posn
_atom_site_refinement_flags_adp
O1 O 0.58940(9) 0.9897(2) 0.65047(9) 0.0482(4) Uani 1 1 d . .
N1 N 0.82011(11) 0.8004(3) 0.69071(10) 0.0410(5) Uani 1 1 d . .
N2 N 0.70777(10) 1.0837(3) 0.75346(10) 0.0355(4) Uani 1 1 d . .
H2 H 0.7634 1.0398 0.7748 0.043 Uiso 1 1 calc R U
C1 C 0.67387(12) 1.2732(3) 0.79362(12) 0.0319(5) Uani 1 1 d . .
C2 C 0.58123(12) 1.3303(3) 0.78636(12) 0.0376(5) Uani 1 1 d . .
H2A H 0.5371 1.2365 0.7547 0.045 Uiso 1 1 calc R U
C3 C 0.55150(13) 1.5263(3) 0.82543(13) 0.0396(5) Uani 1 1 d . .
H3 H 0.4873 1.5642 0.8194 0.048 Uiso 1 1 calc R U
C4 C 0.61267(13) 1.6633(4) 0.87177(12) 0.0388(5) Uani 1 1 d . .
H4 H 0.5911 1.7964 0.8969 0.047 Uiso 1 1 calc R U
C5 C 0.70853(12) 1.6084(3) 0.88271(12) 0.0338(5) Uani 1 1 d . .
C6 C 0.77324(13) 1.7470(3) 0.93128(12) 0.0376(5) Uani 1 1 d . .
H6 H 0.7524 1.8816 0.9558 0.045 Uiso 1 1 calc R U
C7 C 0.86512(13) 1.6910(3) 0.94359(12) 0.0399(6) Uani 1 1 d . .
H7 H 0.9076 1.7856 0.9769 0.048 Uiso 1 1 calc R U
C8 C 0.89664(13) 1.4934(3) 0.90689(12) 0.0391(5) Uani 1 1 d . .
H8 H 0.9605 1.4540 0.9158 0.047 Uiso 1 1 calc R U
C9 C 0.83622(12) 1.3578(4) 0.85850(12) 0.0369(5) Uani 1 1 d . .
H9 H 0.8590 1.2256 0.8337 0.044 Uiso 1 1 calc R U
C10 C 0.74039(12) 1.4090(3) 0.84433(12) 0.0315(5) Uani 1 1 d . .
C11 C 0.66758(13) 0.9577(3) 0.68649(12) 0.0356(5) Uani 1 1 d . .
C12 C 0.73046(13) 0.7749(3) 0.65907(12) 0.0358(5) Uani 1 1 d . .
C13 C 0.69906(14) 0.5957(4) 0.60609(12) 0.0400(5) Uani 1 1 d . .
C14 C 0.76604(16) 0.4392(4) 0.58705(13) 0.0491(6) Uani 1 1 d . .
H14 H 0.7482 0.3131 0.5519 0.059 Uiso 1 1 calc R U
C15 C 0.85724(16) 0.4652(4) 0.61855(14) 0.0529(7) Uani 1 1 d . .
H15 H 0.9028 0.3590 0.6051 0.063 Uiso 1 1 calc R U
C16 C 0.88167(15) 0.6477(4) 0.66995(14) 0.0488(6) Uani 1 1 d . .
H16 H 0.9450 0.6656 0.6915 0.059 Uiso 1 1 calc R U
C17 C 0.59983(15) 0.5612(4) 0.57057(14) 0.0523(6) Uani 1 1 d . .
H17 H 0.5951 0.4245 0.5353 0.078 Uiso 1 1 calc R U
H17A H 0.5793 0.6874 0.5330 0.078 Uiso 1 1 calc R U
H17B H 0.5603 0.5490 0.6202 0.078 Uiso 1 1 calc R U

loop_
_atom_site_aniso_label
_atom_site_aniso_U_11
_atom_site_aniso_U_22
_atom_site_aniso_U_33
_atom_site_aniso_U_23
_atom_site_aniso_U_13
_atom_site_aniso_U_12
O1 0.0365(8) 0.0542(11) 0.0519(9) -0.0044(7) -0.0085(7) -0.0007(7)
N1 0.0373(10) 0.0427(12) 0.0429(10) -0.0028(8) 0.0031(8) 0.0008(8)
N2 0.0298(9) 0.0342(11) 0.0413(10) -0.0026(8) -0.0047(7) -0.0008(8)
C1 0.0341(11) 0.0273(12) 0.0342(11) 0.0035(9) 0.0018(8) 0.0015(9)
C2 0.0312(11) 0.0387(15) 0.0425(12) 0.0040(10) -0.0004(9) -0.0018(9)
C3 0.0292(10) 0.0455(15) 0.0442(12) 0.0042(11) 0.0028(9) 0.0042(10)
C4 0.0402(12) 0.0363(14) 0.0401(12) 0.0022(10) 0.0033(9) 0.0070(10)
C5 0.0356(11) 0.0319(13) 0.0341(11) 0.0034(10) 0.0036(9) 0.0009(10)
C6 0.0457(12) 0.0327(13) 0.0341(11) -0.0018(10) 0.0018(9) -0.0009(10)
C7 0.0390(12) 0.0415(15) 0.0387(12) -0.0035(10) 0.0002(9) -0.0070(10)
C8 0.0316(11) 0.0432(15) 0.0419(12) -0.0012(10) -0.0002(9) -0.0031(10)
C9 0.0354(11) 0.0348(13) 0.0397(12) -0.0019(10) -0.0004(9) -0.0005(9)
C10 0.0303(10) 0.0311(13) 0.0326(11) 0.0037(9) 0.0007(8) -0.0014(9)
C11 0.0349(11) 0.0373(14) 0.0341(11) 0.0011(10) -0.0001(9) -0.0071(10)
C12 0.0385(12) 0.0374(14) 0.0313(11) 0.0038(9) 0.0016(9) -0.0021(10)
C13 0.0518(13) 0.0382(14) 0.0298(11) 0.0007(10) 0.0018(9) -0.0077(11)
C14 0.0713(16) 0.0404(15) 0.0355(12) -0.0069(10) 0.0042(11) -0.0028(12)
C15 0.0600(16) 0.0510(17) 0.0480(14) -0.0095(12) 0.0062(11) 0.0083(12)
C16 0.0442(13) 0.0504(16) 0.0524(14) -0.0057(12) 0.0071(10) 0.0037(12)
C17 0.0591(14) 0.0524(16) 0.0440(13) -0.0051(11) -0.0049(11) -0.0136(12)

loop_
_atom_type_symbol
_atom_type_description
_atom_type_scat_dispersion_real
_atom_type_scat_dispersion_imag
_atom_type_scat_source
C C 0.0181 0.0091 'International Tables Vol C Tables 4.2.6.8 and 6.1.1.4'
H H 0.0000 0.0000 'International Tables Vol C Tables 4.2.6.8 and 6.1.1.4'
N N 0.0311 0.0180 'International Tables Vol C Tables 4.2.6.8 and 6.1.1.4'
O O 0.0492 0.0322 'International Tables Vol C Tables 4.2.6.8 and 6.1.1.4'

loop_
_geom_angle_atom_site_label_1
_geom_angle_atom_site_label_2
_geom_angle_atom_site_label_3
_geom_angle
C16 N1 C12 118.33(18)
C11 N2 C1 129.53(16)
C11 N2 H2 115.2
C1 N2 H2 115.2
C2 C1 N2 122.72(18)
C2 C1 C10 120.22(18)
N2 C1 C10 117.06(16)
C1 C2 C3 120.32(18)
C1 C2 H2A 119.8
C3 C2 H2A 119.8
C4 C3 C2 121.33(18)
C4 C3 H3 119.3
C2 C3 H3 119.3
C3 C4 C5 120.3(2)
C3 C4 H4 119.9
C5 C4 H4 119.9
C6 C5 C4 121.32(19)
C6 C5 C10 119.21(17)
C4 C5 C10 119.47(18)
C7 C6 C5 121.21(19)
C7 C6 H6 119.4
C5 C6 H6 119.4
C6 C7 C8 119.79(18)
C6 C7 H7 120.1
C8 C7 H7 120.1
C9 C8 C7 120.45(18)
C9 C8 H8 119.8
C7 C8 H8 119.8
C8 C9 C10 121.61(19)
C8 C9 H9 119.2
C10 C9 H9 119.2
C9 C10 C5 117.71(17)
C9 C10 C1 123.98(19)
C5 C10 C1 118.30(17)
O1 C11 N2 124.36(19)
O1 C11 C12 123.05(18)
N2 C11 C12 112.57(16)
N1 C12 C13 123.19(19)
N1 C12 C11 113.57(17)
C13 C12 C11 123.23(17)
C14 C13 C12 116.24(19)
C14 C13 C17 119.2(2)
C12 C13 C17 124.55(19)
C15 C14 C13 120.8(2)
C15 C14 H14 119.6
C13 C14 H14 119.6
C14 C15 C16 118.8(2)
C14 C15 H15 120.6
C16 C15 H15 120.6
N1 C16 C15 122.6(2)
N1 C16 H16 118.7
C15 C16 H16 118.7
C13 C17 H17 109.5
C13 C17 H17A 109.5
H17 C17 H17A 109.5
C13 C17 H17B 109.5
H17 C17 H17B 109.5
H17A C17 H17B 109.5

loop_
_geom_bond_atom_site_label_1
_geom_bond_atom_site_label_2
_geom_bond_distance
O1 C11 1.227(2)
N1 C16 1.333(2)
N1 C12 1.350(2)
N2 C11 1.356(2)
N2 C1 1.399(2)
N2 H2 0.8800
C1 C2 1.375(2)
C1 C10 1.434(2)
C2 C3 1.402(3)
C2 H2A 0.9500
C3 C4 1.359(3)
C3 H3 0.9500
C4 C5 1.418(2)
C4 H4 0.9500
C5 C6 1.412(2)
C5 C10 1.426(3)
C6 C7 1.365(2)
C6 H6 0.9500
C7 C8 1.404(3)
C7 H7 0.9500
C8 C9 1.363(2)
C8 H8 0.9500
C9 C10 1.415(2)
C9 H9 0.9500
C11 C12 1.505(3)
C12 C13 1.397(3)
C13 C14 1.396(3)
C13 C17 1.501(3)
C14 C15 1.370(3)
C14 H14 0.9500
C15 C16 1.375(3)
C15 H15 0.9500
C16 H16 0.9500
C17 H17 0.9800
C17 H17A 0.9800
C17 H17B 0.9800

loop_
_geom_hbond_atom_site_label_D
_geom_hbond_atom_site_label_H
_geom_hbond_atom_site_label_A
_geom_hbond_distance_DH
_geom_hbond_distance_HA
_geom_hbond_distance_DA
_geom_hbond_angle_DHA
_geom_hbond_site_symmetry_A
N2 H2 N1 0.88 2.13 2.584(2) 111.6 .
C2 H2A O1 0.95 2.33 2.910(2) 118.6 .
C16 H16 O1 0.95 2.41 3.143(3) 133.9 4_675
N2 H2 N1 0.88 2.13 2.584(2) 111.6 .
C2 H2A O1 0.95 2.33 2.910(2) 118.6 .
C16 H16 O1 0.95 2.41 3.143(3) 133.9 4_675

loop_
_geom_torsion_atom_site_label_1
_geom_torsion_atom_site_label_2
_geom_torsion_atom_site_label_3
_geom_torsion_atom_site_label_4
_geom_torsion
C11 N2 C1 C2 17.9(3)
C11 N2 C1 C10 -162.42(18)
N2 C1 C2 C3 -177.79(16)
C10 C1 C2 C3 2.6(3)
C1 C2 C3 C4 -0.5(3)
C2 C3 C4 C5 -0.9(3)
C3 C4 C5 C6 -179.38(17)
C3 C4 C5 C10 0.3(3)
C4 C5 C6 C7 178.35(18)
C10 C5 C6 C7 -1.4(3)
C5 C6 C7 C8 0.6(3)
C6 C7 C8 C9 0.5(3)
C7 C8 C9 C10 -0.7(3)
C8 C9 C10 C5 -0.1(3)
C8 C9 C10 C1 179.61(18)
C6 C5 C10 C9 1.1(3)
C4 C5 C10 C9 -178.59(16)
C6 C5 C10 C1 -178.64(15)
C4 C5 C10 C1 1.6(3)
C2 C1 C10 C9 177.15(18)
N2 C1 C10 C9 -2.5(3)
C2 C1 C10 C5 -3.1(3)
N2 C1 C10 C5 177.25(16)
C1 N2 C11 O1 -2.2(3)
C1 N2 C11 C12 176.46(17)
C16 N1 C12 C13 0.3(3)
C16 N1 C12 C11 -179.76(17)
O1 C11 C12 N1 164.44(18)
N2 C11 C12 N1 -14.3(2)
O1 C11 C12 C13 -15.7(3)
N2 C11 C12 C13 165.62(17)
N1 C12 C13 C14 0.3(3)
C11 C12 C13 C14 -179.56(18)
N1 C12 C13 C17 179.39(18)
C11 C12 C13 C17 -0.5(3)
C12 C13 C14 C15 -0.7(3)
C17 C13 C14 C15 -179.86(19)
C13 C14 C15 C16 0.5(3)
C12 N1 C16 C15 -0.6(3)
C14 C15 C16 N1 0.2(3)
